data_4114613
loop_
_publ_author_name
'Philippe Lain\'e'
'Fethi Bedioui'
'Philippe Ochsenbein'
'Val\'erie Marvaud'
'Michel Bonin'
'Edmond Amouyal'

_publ_section_title
;
 A New Class of Functionalized Terpyridyl Ligands as Building Blocks for
 Photosensitized Supramolecular Architectures. Synthesis, Structural, and
 Electronic Characterizations
;
_journal_name_full 'Journal of the American Chemical Society'
_journal_page_first 1364
_journal_page_last 1377
_journal_paper_doi 10.1021/ja011069p
_journal_volume 124
_journal_year 2002
_chemical_formula_moiety 'C53 H38 N7 Ru ,(P F6)3 ,(C2 H3 N)0.8,(H2 O)0.5'
_chemical_formula_sum 'C54.6 H38 F18 N7.8 O0.5 P3 Ru'
_chemical_formula_weight 1347.31
_chemical_name_common P0A/Ru
_chemical_name_systematic
;
 ?
;
_space_group_IT_number 2
_symmetry_cell_setting triclinic
_symmetry_space_group_name_Hall '-P 1'
_symmetry_space_group_name_H-M 'P -1'
_atom_sites_solution_hydrogens geom
_atom_sites_solution_primary direct
_atom_sites_solution_secondary difmap
_audit_creation_method SHELXL
_cell_angle_alpha 82.82(3)
_cell_angle_beta 75.68(3)
_cell_angle_gamma 82.19(3)
_cell_formula_units_Z 2
_cell_length_a 14.366(3)
_cell_length_b 14.570(3)
_cell_length_c 14.677(3)
_cell_measurement_reflns_used 2040
_cell_measurement_temperature 293(2)
_cell_measurement_theta_max 22.35
_cell_measurement_theta_min 2.35
_cell_volume 2935.6(11)
_computing_cell_refinement 'STOE IPDS'
_computing_data_collection 'STOE IPDS'
_computing_data_reduction 'STOE IPDS'
_computing_structure_refinement 'SHELXL-93 (Sheldrick, 1993)'
_computing_structure_solution 'SHELXS-86 (Sheldrick, 1990)'
_diffrn_ambient_temperature 293(2)
_diffrn_measurement_device 'STOE IPDS'
_diffrn_measurement_method '/f scans'
_diffrn_radiation_monochromator graphite
_diffrn_radiation_source 'fine-focus sealed tube'
_diffrn_radiation_type MoK\a
_diffrn_radiation_wavelength 0.71073
_diffrn_reflns_av_R_equivalents 0.0864
_diffrn_reflns_av_sigmaI/netI 0.0896
_diffrn_reflns_limit_h_max 19
_diffrn_reflns_limit_h_min -18
_diffrn_reflns_limit_k_max 18
_diffrn_reflns_limit_k_min -19
_diffrn_reflns_limit_l_max 19
_diffrn_reflns_limit_l_min -19
_diffrn_reflns_number 18176
_diffrn_reflns_theta_max 22.49
_diffrn_reflns_theta_min 2.47
_diffrn_standards_number 0
_exptl_absorpt_coefficient_mu 0.451
_exptl_absorpt_correction_type none
_exptl_crystal_colour orange
_exptl_crystal_density_diffrn 1.524
_exptl_crystal_density_method none
_exptl_crystal_description platelet
_exptl_crystal_F_000 1350
_exptl_crystal_size_max 0.32
_exptl_crystal_size_mid 0.15
_exptl_crystal_size_min 0.05
_refine_diff_density_max 0.770
_refine_diff_density_min -0.341
_refine_diff_density_rms 0.081
_refine_ls_extinction_method none
_refine_ls_goodness_of_fit_all 1.165
_refine_ls_goodness_of_fit_obs 1.322
_refine_ls_hydrogen_treatment riding
_refine_ls_matrix_type full
_refine_ls_number_parameters 775
_refine_ls_number_reflns 6722
_refine_ls_number_restraints 534
_refine_ls_restrained_S_all 1.137
_refine_ls_restrained_S_obs 1.278
_refine_ls_R_factor_all 0.0914
_refine_ls_R_factor_obs 0.0617
_refine_ls_shift/esd_max -0.040
_refine_ls_shift/esd_mean 0.001
_refine_ls_structure_factor_coef Fsqd
_refine_ls_weighting_details 'w=1/[\s^2^(Fo^2^)+(0.0600P)^2^+0.0000P] where P=(Fo^2^+2Fc^2^)/3'
_refine_ls_weighting_scheme calc
_refine_ls_wR_factor_all 0.1503
_refine_ls_wR_factor_obs 0.1384
_reflns_number_observed 4920
_reflns_number_total 7203
_reflns_observed_criterion >2sigma(I)
_cod_data_source_file ja011069p_2.cif
_cod_data_source_block P0A/Ru
_cod_depositor_comments
;
The following automatic conversions were performed:

'_refine_ls_weighting_scheme' value 'calc
w=1/[\s^2^(Fo^2^)+(0.0600P)^2^+0.0000P] where P=(Fo^2^+2Fc^2^)/3' was
changed to 'calc'. New tag '_refine_ls_weighting_details' was
created. The value of the new tag was set to
'w=1/[\s^2^(Fo^2^)+(0.0600P)^2^+0.0000P] where P=(Fo^2^+2Fc^2^)/3'.

Automatic conversion script
Id: cif_fix_values 3143 2015-03-26 13:38:13Z robertas 
;
_cod_original_cell_volume 2935.6(10)
_cod_original_formula_sum 'C54.60 H38 F18 N7.80 O0.50 P3 Ru'
_cod_database_code 4114613

loop_
_symmetry_equiv_pos_as_xyz
'x, y, z'
'-x, -y, -z'

loop_
_atom_site_aniso_label
_atom_site_aniso_U_11
_atom_site_aniso_U_22
_atom_site_aniso_U_33
_atom_site_aniso_U_23
_atom_site_aniso_U_13
_atom_site_aniso_U_12
Ru 0.0471(2) 0.0587(2) 0.0539(2) -0.0006(2) -0.02161(14) -0.0058(2)
N1 0.054(2) 0.045(2) 0.055(2) -0.004(2) -0.018(2) -0.008(2)
C2 0.061(2) 0.055(3) 0.079(3) -0.001(2) -0.034(2) -0.003(2)
C3 0.083(3) 0.039(3) 0.091(3) -0.007(2) -0.039(2) -0.009(2)
C4 0.052(2) 0.051(3) 0.059(2) -0.007(2) -0.022(2) -0.009(2)
C5 0.048(2) 0.053(3) 0.051(2) -0.003(2) -0.022(2) -0.005(2)
C6 0.046(2) 0.049(2) 0.040(2) 0.004(2) -0.015(2) -0.003(2)
N7 0.058(2) 0.052(2) 0.053(2) -0.004(2) -0.0257(15) -0.009(2)
C8 0.072(2) 0.046(3) 0.056(2) 0.001(2) -0.029(2) -0.012(2)
C9 0.076(2) 0.056(3) 0.057(3) -0.008(2) -0.029(2) -0.010(2)
C10 0.067(2) 0.056(3) 0.059(2) -0.002(2) -0.030(2) -0.009(2)
C11 0.064(2) 0.062(3) 0.061(3) 0.002(2) -0.023(2) -0.017(2)
C12 0.055(2) 0.060(3) 0.054(2) -0.006(2) -0.024(2) -0.011(2)
C13 0.067(2) 0.066(3) 0.083(3) -0.012(2) -0.039(2) -0.010(2)
C14 0.096(3) 0.087(4) 0.084(3) 0.001(3) -0.053(3) -0.008(3)
C15 0.112(3) 0.105(4) 0.101(4) -0.010(3) -0.069(3) -0.006(3)
C16 0.091(3) 0.110(4) 0.154(4) -0.039(4) -0.078(3) 0.002(3)
C17 0.079(3) 0.139(5) 0.128(5) -0.038(4) -0.045(3) -0.016(4)
C18 0.078(3) 0.104(4) 0.100(4) -0.026(3) -0.041(3) -0.011(3)
C19 0.074(2) 0.057(3) 0.103(3) 0.001(3) -0.045(2) 0.007(2)
C20 0.107(3) 0.056(3) 0.174(5) -0.004(3) -0.084(3) 0.005(3)
C21 0.129(4) 0.056(4) 0.213(6) 0.013(4) -0.092(4) 0.011(4)
C22 0.102(3) 0.072(4) 0.199(5) 0.016(4) -0.095(3) 0.002(3)
C23 0.086(3) 0.079(4) 0.118(4) 0.010(3) -0.055(3) 0.009(3)
N24 0.062(2) 0.066(3) 0.085(2) 0.003(2) -0.041(2) -0.003(2)
C25 0.050(2) 0.046(2) 0.044(2) -0.007(2) -0.011(2) -0.009(2)
C26 0.060(2) 0.046(3) 0.061(3) -0.009(2) -0.022(2) 0.005(2)
C27 0.073(3) 0.047(3) 0.072(3) -0.008(2) -0.022(2) 0.000(2)
C28 0.075(3) 0.049(3) 0.072(3) -0.017(2) -0.016(2) -0.013(2)
C29 0.062(2) 0.053(3) 0.059(3) -0.012(2) -0.018(2) -0.016(2)
N30 0.050(2) 0.057(2) 0.049(2) -0.003(2) -0.011(2) -0.010(2)
C31 0.066(2) 0.060(3) 0.055(3) -0.011(2) -0.011(2) -0.010(2)
C32 0.099(4) 0.076(4) 0.160(6) -0.023(4) 0.032(4) -0.008(4)
C33 0.131(5) 0.078(4) 0.217(8) -0.010(5) 0.058(6) 0.010(4)
C34 0.083(4) 0.095(5) 0.149(6) -0.025(4) 0.029(4) -0.005(4)
C35 0.094(4) 0.080(4) 0.089(4) -0.007(3) 0.001(3) -0.006(3)
C36 0.074(3) 0.065(3) 0.073(3) -0.004(3) -0.015(3) -0.008(3)
C37 0.061(2) 0.079(3) 0.051(2) -0.002(2) -0.024(2) -0.015(2)
C38 0.094(3) 0.112(4) 0.074(3) -0.022(3) -0.034(3) 0.023(3)
C39 0.132(4) 0.169(6) 0.080(4) -0.051(4) -0.037(3) 0.049(4)
C40 0.114(4) 0.181(6) 0.068(3) -0.038(4) -0.032(3) 0.008(5)
C41 0.174(5) 0.131(6) 0.071(4) -0.003(4) -0.056(4) 0.004(5)
C42 0.164(5) 0.082(4) 0.071(3) -0.002(3) -0.055(3) 0.006(4)
N43 0.062(2) 0.069(3) 0.055(2) 0.005(2) -0.019(2) -0.017(2)
C44 0.066(3) 0.102(4) 0.091(4) 0.010(3) -0.014(3) -0.025(3)
C45 0.089(4) 0.152(6) 0.073(4) -0.005(4) 0.003(3) -0.023(4)
C46 0.101(4) 0.178(7) 0.064(4) 0.010(4) -0.011(3) -0.019(5)
C47 0.098(3) 0.144(5) 0.057(3) -0.007(3) -0.026(3) -0.017(4)
C48 0.070(3) 0.086(4) 0.054(3) 0.002(2) -0.022(2) -0.002(3)
C49 0.061(2) 0.075(3) 0.051(2) 0.000(2) -0.024(2) -0.004(2)
N50 0.051(2) 0.057(2) 0.049(2) -0.001(2) -0.0191(15) -0.005(2)
C51 0.055(2) 0.074(3) 0.052(2) -0.004(2) -0.018(2) -0.002(2)
C52 0.049(2) 0.119(4) 0.085(3) -0.008(3) -0.025(2) -0.019(3)
C53 0.058(2) 0.134(5) 0.083(3) -0.027(3) -0.035(2) -0.007(3)
C54 0.071(3) 0.115(4) 0.061(3) -0.011(3) -0.035(2) -0.015(3)
C55 0.050(2) 0.066(3) 0.064(3) -0.012(2) -0.018(2) 0.005(2)
C56 0.050(2) 0.092(4) 0.067(3) -0.007(3) -0.009(2) -0.005(2)
C57 0.070(3) 0.101(4) 0.059(3) -0.002(3) -0.006(3) -0.005(3)
C58 0.081(3) 0.107(4) 0.051(3) -0.009(3) -0.018(2) 0.008(3)
C59 0.063(2) 0.079(3) 0.069(3) -0.018(2) -0.035(2) 0.009(2)
N60 0.045(2) 0.064(2) 0.049(2) -0.003(2) -0.0166(15) 0.004(2)
P1 0.0509(6) 0.0719(9) 0.0665(8) 0.0072(7) -0.0176(6) -0.0048(6)
P2 0.1323(12) 0.0619(9) 0.0842(10) -0.0103(8) -0.0390(9) -0.0035(9)
P3 0.0883(8) 0.1075(12) 0.0695(8) 0.0012(8) -0.0387(7) -0.0141(9)
F11 0.143(3) 0.092(2) 0.100(2) 0.029(2) -0.008(2) -0.016(2)
F12 0.074(2) 0.123(3) 0.127(3) -0.024(2) -0.019(2) 0.022(2)
F13 0.081(2) 0.137(3) 0.092(2) -0.018(2) -0.021(2) -0.029(2)
F14 0.082(2) 0.140(3) 0.090(2) -0.015(2) -0.0403(15) -0.005(2)
F15 0.128(2) 0.103(3) 0.080(2) 0.017(2) -0.019(2) -0.036(2)
F16 0.0648(15) 0.102(2) 0.105(2) -0.011(2) -0.0213(15) 0.015(2)
F21 0.249(4) 0.101(3) 0.209(4) 0.018(3) -0.138(3) 0.003(3)
F22 0.228(4) 0.098(3) 0.153(3) -0.004(2) -0.100(3) 0.004(3)
F23 0.196(5) 0.286(8) 0.234(7) -0.045(6) 0.040(5) -0.024(6)
F24 0.163(4) 0.201(6) 0.342(9) 0.063(6) 0.066(5) -0.029(4)
F25 0.477(6) 0.125(3) 0.249(4) -0.066(3) -0.266(4) 0.035(4)
F26 0.264(4) 0.105(3) 0.191(4) -0.019(3) -0.134(3) -0.015(3)
F31 0.256(5) 0.154(4) 0.146(3) -0.050(3) -0.095(3) -0.027(4)
F32 0.109(2) 0.173(4) 0.147(3) 0.036(3) -0.046(2) -0.004(3)
F33 0.162(3) 0.222(5) 0.083(2) -0.039(3) -0.029(2) -0.065(3)
F34 0.138(3) 0.182(4) 0.141(3) 0.061(3) -0.063(2) -0.064(3)
F35 0.091(2) 0.201(4) 0.137(3) 0.028(3) -0.051(2) 0.000(3)
F36 0.134(3) 0.128(3) 0.090(2) 0.014(2) -0.025(2) -0.014(2)
N61 0.124(5) 0.159(7) 0.164(7) -0.016(6) -0.045(5) -0.012(5)
C62 0.133(7) 0.191(9) 0.220(10) 0.039(9) -0.040(8) -0.002(7)
C63 0.099(6) 0.172(9) 0.224(11) -0.029(9) -0.003(7) 0.020(7)
OW 0.211(8) 0.127(7) 0.196(8) -0.060(6) -0.131(7) 0.056(7)

loop_
_atom_site_label
_atom_site_type_symbol
_atom_site_fract_x
_atom_site_fract_y
_atom_site_fract_z
_atom_site_U_iso_or_equiv
_atom_site_thermal_displace_type
_atom_site_occupancy
_atom_site_calc_flag
_atom_site_refinement_flags
Ru Ru -0.28527(2) -0.33470(3) -0.29419(3) 0.05191(10) Uani 1 d .
N1 N -0.1768(2) -0.2933(2) -0.2538(2) 0.0503(10) Uani 1 d U
C2 C -0.1743(3) -0.2021(3) -0.2528(3) 0.0625(13) Uani 1 d U
C3 C -0.1004(3) -0.1715(3) -0.2238(4) 0.0675(14) Uani 1 d U
H3A H -0.0967(3) -0.1083(3) -0.2234(4) 0.081 Uiso 1 calc R
C4 C -0.0316(3) -0.2382(3) -0.1951(3) 0.0519(12) Uani 1 d U
C5 C -0.0359(3) -0.3316(3) -0.1953(3) 0.0492(12) Uani 1 d U
H5A H 0.0105(3) -0.3752(3) -0.1758(3) 0.059 Uiso 1 calc R
C6 C -0.1104(3) -0.3595(3) -0.2251(3) 0.0450(11) Uani 1 d U
N7 N 0.0477(2) -0.2094(2) -0.1661(2) 0.0516(10) Uani 1 d U
C8 C 0.0331(3) -0.1839(3) -0.0755(3) 0.0554(12) Uani 1 d U
C9 C 0.1110(3) -0.1645(3) -0.0475(3) 0.0605(13) Uani 1 d U
H9A H 0.1017(3) -0.1475(3) 0.0134(3) 0.073 Uiso 1 calc R
C10 C 0.2046(3) -0.1686(3) -0.1057(3) 0.0582(13) Uani 1 d U
C11 C 0.2135(3) -0.1898(3) -0.1976(3) 0.0603(13) Uani 1 d U
H11A H 0.2740(3) -0.1912(3) -0.2393(3) 0.072 Uiso 1 calc R
C12 C 0.1369(3) -0.2083(3) -0.2285(3) 0.0536(12) Uani 1 d U
C13 C 0.2872(3) -0.1527(4) -0.0703(4) 0.0676(14) Uani 1 d U
C14 C 0.2855(4) -0.1659(4) 0.0251(4) 0.084(2) Uani 1 d U
H14A H 0.2315(4) -0.1878(4) 0.0671(4) 0.101 Uiso 1 calc R
C15 C 0.3625(4) -0.1475(5) 0.0605(4) 0.099(2) Uani 1 d U
H15A H 0.3589(4) -0.1553(5) 0.1251(4) 0.118 Uiso 1 calc R
C16 C 0.4425(4) -0.1180(5) -0.0014(5) 0.109(2) Uani 1 d U
H16A H 0.4949(4) -0.1067(5) 0.0207(5) 0.130 Uiso 1 calc R
C17 C 0.4462(4) -0.1049(5) -0.0960(5) 0.109(2) Uani 1 d U
H17A H 0.5013(4) -0.0848(5) -0.1376(5) 0.131 Uiso 1 calc R
C18 C 0.3698(4) -0.1208(4) -0.1310(4) 0.089(2) Uani 1 d U
H18A H 0.3734(4) -0.1102(4) -0.1956(4) 0.106 Uiso 1 calc R
C19 C -0.2551(3) -0.1444(4) -0.2852(4) 0.076(2) Uani 1 d U
C20 C -0.2655(4) -0.0488(4) -0.2903(5) 0.105(2) Uani 1 d U
H20A H -0.2211(4) -0.0175(4) -0.2732(5) 0.126 Uiso 1 calc R
C21 C -0.3454(5) 0.0014(4) -0.3222(6) 0.128(3) Uani 1 d U
H21A H -0.3546(5) 0.0661(4) -0.3262(6) 0.153 Uiso 1 calc R
C22 C -0.4078(4) -0.0477(5) -0.3466(5) 0.118(2) Uani 1 d U
H22A H -0.4603(4) -0.0161(5) -0.3678(5) 0.141 Uiso 1 calc R
C23 C -0.3948(4) -0.1420(4) -0.3406(4) 0.092(2) Uani 1 d U
H23A H -0.4384(4) -0.1741(4) -0.3579(4) 0.111 Uiso 1 calc R
N24 N -0.3183(2) -0.1906(3) -0.3093(3) 0.0684(12) Uani 1 d U
C25 C -0.1293(3) -0.4544(3) -0.2308(3) 0.0459(11) Uani 1 d U
C26 C -0.0723(3) -0.5338(3) -0.2037(3) 0.0553(12) Uani 1 d U
H26A H -0.0178(3) -0.5280(3) -0.1824(3) 0.066 Uiso 1 calc R
C27 C -0.0973(3) -0.6197(3) -0.2086(3) 0.0635(14) Uani 1 d U
H27A H -0.0596(3) -0.6730(3) -0.1913(3) 0.076 Uiso 1 calc R
C28 C -0.1783(3) -0.6268(3) -0.2394(3) 0.0638(14) Uani 1 d U
H28A H -0.1960(3) -0.6851(3) -0.2429(3) 0.077 Uiso 1 calc R
C29 C -0.2335(3) -0.5475(3) -0.2650(3) 0.0558(12) Uani 1 d U
H29A H -0.2885(3) -0.5534(3) -0.2855(3) 0.067 Uiso 1 calc R
N30 N -0.2108(2) -0.4628(3) -0.2614(2) 0.0520(10) Uani 1 d U
C31 C -0.0668(3) -0.1796(3) -0.0135(3) 0.0600(13) Uani 1 d U
C32 C -0.1222(5) -0.0951(5) -0.0085(6) 0.122(3) Uani 1 d U
H32A H -0.0969(5) -0.0412(5) -0.0400(6) 0.146 Uiso 1 calc R
C33 C -0.2162(6) -0.0918(5) 0.0444(7) 0.162(4) Uani 1 d U
H33A H -0.2567(6) -0.0364(5) 0.0437(7) 0.195 Uiso 1 calc R
C34 C -0.2508(5) -0.1694(5) 0.0979(6) 0.118(3) Uani 1 d U
H34A H -0.3120(5) -0.1648(5) 0.1382(6) 0.142 Uiso 1 calc R
C35 C -0.1970(4) -0.2511(4) 0.0925(4) 0.092(2) Uani 1 d U
H35A H -0.2213(4) -0.3044(4) 0.1266(4) 0.111 Uiso 1 calc R
C36 C -0.1030(4) -0.2560(4) 0.0347(4) 0.072(2) Uani 1 d U
H36A H -0.0653(4) -0.3132(4) 0.0298(4) 0.086 Uiso 1 calc R
C37 C 0.1456(3) -0.2340(4) -0.3262(3) 0.0613(14) Uani 1 d U
C38 C 0.1823(4) -0.3201(5) -0.3537(4) 0.093(2) Uani 1 d U
H38A H 0.2034(4) -0.3658(5) -0.3108(4) 0.111 Uiso 1 calc R
C39 C 0.1885(5) -0.3401(6) -0.4445(4) 0.128(3) Uani 1 d U
H39A H 0.2129(5) -0.3993(6) -0.4626(4) 0.153 Uiso 1 calc R
C40 C 0.1585(5) -0.2727(6) -0.5079(4) 0.119(2) Uani 1 d U
H40A H 0.1627(5) -0.2860(6) -0.5692(4) 0.143 Uiso 1 calc R
C41 C 0.1229(6) -0.1870(6) -0.4817(4) 0.123(3) Uani 1 d U
H41A H 0.1026(6) -0.1418(6) -0.5254(4) 0.148 Uiso 1 calc R
C42 C 0.1159(5) -0.1649(5) -0.3907(4) 0.103(2) Uani 1 d U
H42A H 0.0920(5) -0.1055(5) -0.3733(4) 0.124 Uiso 1 calc R
N43 N -0.2292(2) -0.3412(3) -0.4396(3) 0.0615(11) Uani 1 d U
C44 C -0.1395(4) -0.3265(4) -0.4884(4) 0.087(2) Uani 1 d U
H44A H -0.0962(4) -0.3107(4) -0.4567(4) 0.105 Uiso 1 calc R
C45 C -0.1096(5) -0.3342(5) -0.5842(4) 0.108(2) Uani 1 d U
H45A H -0.0465(5) -0.3260(5) -0.6165(4) 0.130 Uiso 1 calc R
C46 C -0.1743(5) -0.3541(6) -0.6301(5) 0.117(3) Uani 1 d U
H46A H -0.1559(5) -0.3566(6) -0.6952(5) 0.141 Uiso 1 calc R
C47 C -0.2649(4) -0.3705(5) -0.5837(4) 0.098(2) Uani 1 d U
H47A H -0.3078(4) -0.3861(5) -0.6159(4) 0.118 Uiso 1 calc R
C48 C -0.2933(3) -0.3634(4) -0.4859(3) 0.070(2) Uani 1 d U
C49 C -0.3890(3) -0.3786(4) -0.4265(3) 0.0610(13) Uani 1 d U
N50 N -0.3961(2) -0.3712(2) -0.3339(2) 0.0515(10) Uani 1 d U
C51 C -0.4786(3) -0.3827(3) -0.2671(3) 0.0599(13) Uani 1 d U
C52 C -0.5584(3) -0.4025(4) -0.2952(4) 0.082(2) Uani 1 d U
H52A H -0.6158(3) -0.4113(4) -0.2506(4) 0.098 Uiso 1 calc R
C53 C -0.5527(3) -0.4091(5) -0.3887(4) 0.087(2) Uani 1 d U
H53A H -0.6066(3) -0.4223(5) -0.4069(4) 0.105 Uiso 1 calc R
C54 C -0.4686(3) -0.3966(4) -0.4562(4) 0.078(2) Uani 1 d U
H54A H -0.4652(3) -0.4001(4) -0.5198(4) 0.094 Uiso 1 calc R
C55 C -0.4705(3) -0.3717(3) -0.1705(3) 0.0596(13) Uani 1 d U
C56 C -0.5446(3) -0.3847(4) -0.0912(4) 0.071(2) Uani 1 d U
H56A H -0.6036(3) -0.4002(4) -0.0966(4) 0.085 Uiso 1 calc R
C57 C -0.5296(4) -0.3745(4) -0.0044(4) 0.079(2) Uani 1 d U
H57A H -0.5786(4) -0.3829(4) 0.0497(4) 0.095 Uiso 1 calc R
C58 C -0.4421(4) -0.3517(4) 0.0023(4) 0.081(2) Uani 1 d U
H58A H -0.4312(4) -0.3445(4) 0.0608(4) 0.097 Uiso 1 calc R
C59 C -0.3709(3) -0.3397(4) -0.0783(3) 0.0676(14) Uani 1 d U
H59A H -0.3114(3) -0.3250(4) -0.0737(3) 0.081 Uiso 1 calc R
N60 N -0.3848(2) -0.3487(3) -0.1650(2) 0.0527(10) Uani 1 d U
P1 P -0.18566(8) -0.52661(10) 0.06596(9) 0.0638(4) Uani 1 d U
P2 P -0.00531(13) 0.09599(11) -0.26709(12) 0.0908(5) Uani 1 d U
P3 P -0.44885(10) 0.30016(13) -0.29973(10) 0.0854(5) Uani 1 d U
F11 F -0.2222(3) -0.6080(3) 0.1437(3) 0.1183(14) Uani 1 d U
F12 F -0.0897(2) -0.5914(3) 0.0263(3) 0.1108(13) Uani 1 d U
F13 F -0.2370(2) -0.5633(3) -0.0038(2) 0.1009(11) Uani 1 d U
F14 F -0.1344(2) -0.4887(3) 0.1368(2) 0.1008(11) Uani 1 d U
F15 F -0.1521(3) -0.4454(3) -0.0109(2) 0.1047(12) Uani 1 d U
F16 F -0.2822(2) -0.4643(2) 0.1082(2) 0.0926(11) Uani 1 d U
F21 F 0.0424(4) 0.0069(3) -0.2225(4) 0.176(2) Uani 1 d U
F22 F -0.0526(4) 0.1861(3) -0.3168(3) 0.152(2) Uani 1 d U
F23 F -0.1033(5) 0.0785(6) -0.1984(6) 0.254(4) Uani 1 d U
F24 F 0.0851(4) 0.1078(5) -0.3392(6) 0.264(4) Uani 1 d U
F25 F 0.0146(5) 0.1556(4) -0.2006(4) 0.254(2) Uani 1 d U
F26 F -0.0390(4) 0.0359(3) -0.3297(4) 0.172(2) Uani 1 d U
F31 F -0.4453(4) 0.2406(4) -0.3813(3) 0.174(2) Uani 1 d U
F32 F -0.3446(3) 0.2531(4) -0.2937(3) 0.146(2) Uani 1 d U
F33 F -0.4469(3) 0.3617(4) -0.2199(3) 0.149(2) Uani 1 d U
F34 F -0.4943(3) 0.2237(4) -0.2228(3) 0.151(2) Uani 1 d U
F35 F -0.5512(2) 0.3469(4) -0.3075(3) 0.144(2) Uani 1 d U
F36 F -0.4025(3) 0.3781(3) -0.3765(3) 0.1198(14) Uani 1 d U
N61 N 0.4006(5) -0.1510(4) -0.4237(6) 0.148(3) Uani 0.80 d PDU
C62 C 0.3503(7) -0.0760(5) -0.4125(9) 0.189(5) Uani 0.80 d PDU
C63 C 0.3019(7) 0.0124(5) -0.3669(9) 0.173(5) Uani 0.80 d PDU
OW O -0.5843(8) 0.1410(7) -0.4283(8) 0.166(4) Uani 0.50 d P

loop_
_atom_type_symbol
_atom_type_description
_atom_type_scat_dispersion_real
_atom_type_scat_dispersion_imag
_atom_type_scat_source
C C 0.0033 0.0016 'International Tables Vol C Tables 4.2.6.8 and 6.1.1.4'
H H 0.0000 0.0000 'International Tables Vol C Tables 4.2.6.8 and 6.1.1.4'
F F 0.0171 0.0103 'International Tables Vol C Tables 4.2.6.8 and 6.1.1.4'
P P 0.1023 0.0942 'International Tables Vol C Tables 4.2.6.8 and 6.1.1.4'
Ru Ru -1.2594 0.8363 'International Tables Vol C Tables 4.2.6.8 and 6.1.1.4'
N N 0.0061 0.0033 'International Tables Vol C Tables 4.2.6.8 and 6.1.1.4'
O O 0.0106 0.0060 'International Tables Vol C Tables 4.2.6.8 and 6.1.1.4'

loop_
_geom_angle_atom_site_label_1
_geom_angle_atom_site_label_2
_geom_angle_atom_site_label_3
_geom_angle
_geom_angle_publ_flag
N50 Ru N1 177.82(14) no
N50 Ru N60 79.11(14) no
N1 Ru N60 100.33(14) no
N50 Ru N24 98.81(15) no
N1 Ru N24 79.08(14) no
N60 Ru N24 92.72(15) no
N50 Ru N30 102.65(15) no
N1 Ru N30 79.44(14) no
N60 Ru N30 90.35(13) no
N24 Ru N30 158.51(15) no
N50 Ru N43 78.24(14) no
N1 Ru N43 102.38(14) no
N60 Ru N43 157.25(15) no
N24 Ru N43 92.9(2) no
N30 Ru N43 92.41(14) no
C2 N1 C6 123.2(4) no
C2 N1 Ru 118.4(3) no
C6 N1 Ru 118.4(3) no
N1 C2 C3 119.6(4) no
N1 C2 C19 113.2(4) no
C3 C2 C19 127.3(5) no
C2 C3 C4 118.0(4) no
C5 C4 C3 121.8(4) no
C5 C4 N7 118.4(3) no
C3 C4 N7 119.9(4) no
C4 C5 C6 118.7(4) no
N1 C6 C5 118.8(4) no
N1 C6 C25 113.2(4) no
C5 C6 C25 128.0(4) no
C12 N7 C8 121.1(4) no
C12 N7 C4 119.7(3) no
C8 N7 C4 119.2(3) no
C9 C8 N7 117.9(4) no
C9 C8 C31 123.4(4) no
N7 C8 C31 118.7(4) no
C8 C9 C10 123.3(4) no
C11 C10 C9 115.9(4) no
C11 C10 C13 122.9(4) no
C9 C10 C13 121.3(4) no
C12 C11 C10 122.3(4) no
C11 C12 N7 119.1(4) no
C11 C12 C37 123.1(4) no
N7 C12 C37 117.6(4) no
C14 C13 C18 117.1(5) no
C14 C13 C10 121.5(4) no
C18 C13 C10 121.4(5) no
C13 C14 C15 122.2(5) no
C16 C15 C14 118.7(6) no
C15 C16 C17 120.2(6) no
C16 C17 C18 121.3(6) no
C17 C18 C13 120.4(6) no
N24 C19 C20 121.4(4) no
N24 C19 C2 116.1(4) no
C20 C19 C2 122.5(5) no
C19 C20 C21 118.9(6) no
C22 C21 C20 118.1(6) no
C21 C22 C23 121.1(5) no
C22 C23 N24 120.9(6) no
C19 N24 C23 119.6(4) no
C19 N24 Ru 113.3(3) no
C23 N24 Ru 127.2(4) no
N30 C25 C26 120.3(4) no
N30 C25 C6 116.0(3) no
C26 C25 C6 123.6(4) no
C27 C26 C25 119.5(4) no
C26 C27 C28 119.4(4) no
C27 C28 C29 119.9(5) no
N30 C29 C28 122.2(4) no
C29 N30 C25 118.7(4) no
C29 N30 Ru 128.3(3) no
C25 N30 Ru 113.0(3) no
C36 C31 C32 120.2(5) no
C36 C31 C8 121.5(4) no
C32 C31 C8 118.4(5) no
C31 C32 C33 118.4(6) no
C34 C33 C32 120.8(7) no
C34 C33 C59 55.4(5) no
C32 C33 C59 105.4(6) no
C34 C33 C58 45.1(5) no
C32 C33 C58 118.5(6) no
C59 C33 C58 14.37(7) no
C35 C34 C33 120.2(6) no
C35 C34 C59 72.8(5) no
C33 C34 C59 110.3(6) no
C35 C34 C58 77.4(5) no
C33 C34 C58 122.8(7) no
C59 C34 C58 17.11(9) no
C34 C35 C36 119.1(6) no
C34 C35 C59 90.3(5) no
C36 C35 C59 104.4(4) no
C34 C35 C58 85.9(5) no
C36 C35 C58 121.2(4) no
C59 C35 C58 17.59(9) no
C31 C36 C35 120.9(5) no
C38 C37 C42 119.9(5) no
C38 C37 C12 122.9(4) no
C42 C37 C12 117.2(5) no
C37 C38 C39 120.5(6) no
C40 C39 C38 119.8(7) no
C40 C39 C44 61.1(4) no
C38 C39 C44 108.2(4) no
C40 C39 C45 53.6(4) no
C38 C39 C45 123.4(4) no
C44 C39 C45 15.42(10) no
C41 C40 C39 120.2(6) no
C41 C40 C44 87.9(5) no
C39 C40 C44 103.1(5) no
C41 C40 C45 95.8(5) no
C39 C40 C45 112.3(5) no
C44 C40 C45 17.80(11) no
C40 C41 C42 121.3(6) no
C40 C41 C44 74.8(5) no
C42 C41 C44 109.7(5) no
C40 C41 C45 68.1(5) no
C42 C41 C45 126.3(5) no
C44 C41 C45 16.59(10) no
C41 C42 C37 118.3(6) no
C44 N43 C48 119.2(4) no
C44 N43 Ru 126.8(4) no
C48 N43 Ru 114.0(3) no
N43 C44 C45 122.0(6) no
N43 C44 C40 152.5(4) no
C45 C44 C40 85.4(4) no
N43 C44 C41 143.0(4) no
C45 C44 C41 93.1(4) no
C40 C44 C41 17.23(13) no
N43 C44 C39 140.7(4) no
C45 C44 C39 94.1(4) no
C40 C44 C39 15.83(13) no
C41 C44 C39 28.61(14) no
C46 C45 C44 118.4(6) no
C46 C45 C40 164.8(4) no
C44 C45 C40 76.8(4) no
C46 C45 C41 164.1(5) no
C44 C45 C41 70.3(4) no
C40 C45 C41 16.14(13) no
C46 C45 C39 164.4(5) no
C44 C45 C39 70.4(4) no
C40 C45 C39 14.17(13) no
C41 C45 C39 26.96(13) no
C47 C46 C45 121.6(6) no
C46 C47 C48 118.9(6) no
N43 C48 C47 119.8(5) no
N43 C48 C49 115.1(4) no
C47 C48 C49 125.0(5) no
N50 C49 C54 120.1(4) no
N50 C49 C48 113.1(4) no
C54 C49 C48 126.8(4) no
C51 N50 C49 122.4(4) no
C51 N50 Ru 118.0(3) no
C49 N50 Ru 119.5(3) no
N50 C51 C52 118.4(4) no
N50 C51 C55 113.5(4) no
C52 C51 C55 128.2(4) no
C53 C52 C51 119.9(4) no
C52 C53 C54 121.3(5) no
C53 C54 C49 117.9(5) no
N60 C55 C56 121.9(4) no
N60 C55 C51 115.0(4) no
C56 C55 C51 123.1(4) no
C57 C56 C55 118.9(5) no
C56 C57 C58 119.8(5) no
C59 C58 C57 119.1(5) no
C59 C58 C35 74.2(3) no
C57 C58 C35 165.8(4) no
C59 C58 C34 78.8(3) no
C57 C58 C34 152.8(4) no
C35 C58 C34 16.64(11) no
C59 C58 C33 70.5(3) no
C57 C58 C33 150.1(4) no
C35 C58 C33 24.68(12) no
C34 C58 C33 12.11(14) no
N60 C59 C58 121.9(5) no
N60 C59 C35 149.3(3) no
C58 C59 C35 88.2(3) no
N60 C59 C34 146.4(3) no
C58 C59 C34 84.1(3) no
C35 C59 C34 16.92(11) no
N60 C59 C33 132.1(3) no
C58 C59 C33 95.1(4) no
C35 C59 C33 26.52(13) no
C34 C59 C33 14.33(14) no
C55 N60 C59 118.4(4) no
C55 N60 Ru 114.3(3) no
C59 N60 Ru 127.2(3) no
F15 P1 F13 89.5(2) no
F15 P1 F16 90.8(2) no
F13 P1 F16 90.2(2) no
F15 P1 F12 91.0(2) no
F13 P1 F12 90.1(2) no
F16 P1 F12 178.2(2) no
F15 P1 F11 178.6(2) no
F13 P1 F11 89.8(2) no
F16 P1 F11 88.1(2) no
F12 P1 F11 90.2(2) no
F15 P1 F14 90.4(2) no
F13 P1 F14 179.5(2) no
F16 P1 F14 89.4(2) no
F12 P1 F14 90.4(2) no
F11 P1 F14 90.4(2) no
F24 P2 F25 95.4(5) no
F24 P2 F21 90.6(4) no
F25 P2 F21 93.5(3) no
F24 P2 F26 91.1(4) no
F25 P2 F26 173.0(4) no
F21 P2 F26 88.8(3) no
F24 P2 F23 174.4(5) no
F25 P2 F23 90.1(4) no
F21 P2 F23 89.8(4) no
F26 P2 F23 83.3(4) no
F24 P2 F22 87.8(3) no
F25 P2 F22 88.3(3) no
F21 P2 F22 177.7(3) no
F26 P2 F22 89.7(3) no
F23 P2 F22 91.6(4) no
F31 P3 F35 90.1(3) no
F31 P3 F34 92.3(3) no
F35 P3 F34 91.1(2) no
F31 P3 F33 176.9(3) no
F35 P3 F33 91.9(3) no
F34 P3 F33 89.9(3) no
F31 P3 F32 89.2(3) no
F35 P3 F32 179.0(2) no
F34 P3 F32 89.6(2) no
F33 P3 F32 88.7(3) no
F31 P3 F36 88.4(3) no
F35 P3 F36 89.2(2) no
F34 P3 F36 179.3(3) no
F33 P3 F36 89.3(3) no
F32 P3 F36 90.1(2) no
C62 N61 C63 11.4(7) no
N61 C62 C63 159.5(12) no
C62 C63 N61 9.1(5) no

loop_
_geom_bond_atom_site_label_1
_geom_bond_atom_site_label_2
_geom_bond_distance
_geom_bond_publ_flag
Ru N50 1.981(4) yes
Ru N1 1.986(4) yes
Ru N60 2.079(3) yes
Ru N24 2.085(4) yes
Ru N30 2.085(3) yes
Ru N43 2.096(4) yes
N1 C2 1.336(6) no
N1 C6 1.365(5) no
C2 C3 1.381(7) no
C2 C19 1.479(6) no
C3 C4 1.393(6) no
C4 C5 1.372(6) no
C4 N7 1.439(6) no
C5 C6 1.377(6) no
C6 C25 1.461(6) no
N7 C12 1.379(5) no
N7 C8 1.384(6) no
C8 C9 1.357(7) no
C8 C31 1.495(6) no
C9 C10 1.402(6) no
C10 C11 1.392(6) no
C10 C13 1.462(7) no
C11 C12 1.359(6) no
C12 C37 1.498(6) no
C13 C14 1.385(7) no
C13 C18 1.393(7) no
C14 C15 1.402(8) no
C15 C16 1.362(8) no
C16 C17 1.367(9) no
C17 C18 1.378(8) no
C19 N24 1.338(7) no
C19 C20 1.375(8) no
C20 C21 1.423(8) no
C21 C22 1.356(10) no
C22 C23 1.356(9) no
C23 N24 1.369(6) no
C25 N30 1.379(5) no
C25 C26 1.398(6) no
C26 C27 1.364(7) no
C27 C28 1.368(7) no
C28 C29 1.377(6) no
C29 N30 1.329(6) no
C31 C36 1.337(7) no
C31 C32 1.373(8) no
C32 C33 1.379(9) no
C33 C34 1.371(10) no
C33 C59 5.198(11) no
C33 C58 5.491(12) no
C34 C35 1.328(8) no
C34 C59 4.561(10) no
C34 C58 4.626(10) no
C35 C36 1.405(7) no
C35 C59 4.357(9) no
C35 C58 4.527(9) no
C37 C38 1.364(8) no
C37 C42 1.391(7) no
C38 C39 1.379(8) no
C39 C40 1.368(10) no
C39 C44 4.886(9) no
C39 C45 5.172(10) no
C40 C41 1.347(10) no
C40 C44 4.391(9) no
C40 C45 4.496(10) no
C41 C42 1.389(9) no
C41 C44 4.546(10) no
C41 C45 4.823(12) no
N43 C44 1.341(6) no
N43 C48 1.365(7) no
C44 C45 1.379(8) no
C45 C46 1.355(10) no
C46 C47 1.348(9) no
C47 C48 1.404(7) no
C48 C49 1.463(6) no
C49 N50 1.354(6) no
C49 C54 1.387(7) no
N50 C51 1.354(5) no
C51 C52 1.386(7) no
C51 C55 1.481(7) no
C52 C53 1.369(8) no
C53 C54 1.378(7) no
C55 N60 1.341(6) no
C55 C56 1.383(6) no
C56 C57 1.372(8) no
C57 C58 1.373(8) no
C58 C59 1.368(7) no
C59 N60 1.361(6) no
P1 F15 1.568(4) no
P1 F13 1.580(4) no
P1 F16 1.583(3) no
P1 F12 1.586(3) no
P1 F11 1.587(4) no
P1 F14 1.600(4) no
P2 F24 1.473(6) no
P2 F25 1.485(6) no
P2 F21 1.534(5) no
P2 F26 1.543(5) no
P2 F23 1.548(7) no
P2 F22 1.575(4) no
P3 F31 1.552(5) no
P3 F35 1.559(4) no
P3 F34 1.569(5) no
P3 F33 1.570(5) no
P3 F32 1.579(4) no
P3 F36 1.587(4) no
N61 C62 1.230(7) no
N61 C63 2.714(7) no
C62 C63 1.527(8) no
